data_7214868
loop_
_publ_author_name
'Wales, Craig'
'Thomas, Lynne H.'
'Wilson, Chick C.'

_publ_section_title
;
 Tautomerisation and polymorphism in molecular complexes of piroxicam with
 mono-substituted benzoic acids
;
_journal_issue 21
_journal_name_full CrystEngComm
_journal_page_first 7264
_journal_paper_doi 10.1039/c2ce26069g
_journal_volume 14
_journal_year 2012
_chemical_formula_moiety 'C15 H13 N3 O4 S, C8 H8 O2'
_chemical_formula_sum 'C23 H21 N3 O6 S'
_chemical_formula_weight 467.49
_chemical_name_systematic
;
?
;
_space_group_IT_number 2
_symmetry_cell_setting triclinic
_symmetry_space_group_name_Hall '-P 1'
_symmetry_space_group_name_H-M 'P -1'
_atom_sites_solution_hydrogens mixed
_atom_sites_solution_primary direct
_atom_sites_solution_secondary difmap
_audit_creation_method SHELXL-97
_cell_angle_alpha 66.362(5)
_cell_angle_beta 73.077(4)
_cell_angle_gamma 75.292(5)
_cell_formula_units_Z 2
_cell_length_a 9.5744(12)
_cell_length_b 10.4949(16)
_cell_length_c 12.5497(16)
_cell_measurement_temperature 100(2)
_cell_volume 1091.6(3)
_computing_cell_refinement 'CrystalClear 1.4.0 (Rigaku, 2008)'
_computing_data_collection 'CrystalClear 1.4.0 (Rigaku, 2008)'
_computing_data_reduction 'CrystalClear 1.4.0 (Rigaku, 2008)'
_computing_structure_refinement 'SHELXL-97 (Sheldrick, 2008)'
_computing_structure_solution 'SHELXS-97 (Sheldrick 2008)'
_diffrn_ambient_temperature 100(2)
_diffrn_measured_fraction_theta_full 0.951
_diffrn_measured_fraction_theta_max 0.933
_diffrn_measurement_device_type 'Rigaku R-AXIS RAPID IP Image Plate diffractometer'
_diffrn_measurement_method 'image plate'
_diffrn_radiation_monochromator graphite
_diffrn_radiation_source 'fine-focus sealed tube'
_diffrn_radiation_type MoK\a
_diffrn_radiation_wavelength 0.71075
_diffrn_reflns_av_R_equivalents 0.0829
_diffrn_reflns_av_sigmaI/netI 0.0916
_diffrn_reflns_limit_h_max 12
_diffrn_reflns_limit_h_min -12
_diffrn_reflns_limit_k_max 13
_diffrn_reflns_limit_k_min -13
_diffrn_reflns_limit_l_max 16
_diffrn_reflns_limit_l_min -16
_diffrn_reflns_number 11677
_diffrn_reflns_theta_full 25.00
_diffrn_reflns_theta_max 27.48
_diffrn_reflns_theta_min 3.18
_exptl_absorpt_coefficient_mu 0.195
_exptl_absorpt_correction_T_max 1
_exptl_absorpt_correction_T_min 0.4814
_exptl_absorpt_correction_type multi-scan
_exptl_absorpt_process_details 'ABSCOR, Rigaku 1995'
_exptl_crystal_colour yellow
_exptl_crystal_density_diffrn 1.422
_exptl_crystal_density_method 'not measured'
_exptl_crystal_description needle
_exptl_crystal_F_000 488
_refine_diff_density_max 0.326
_refine_diff_density_min -0.600
_refine_diff_density_rms 0.071
_refine_ls_extinction_method none
_refine_ls_goodness_of_fit_ref 1.033
_refine_ls_hydrogen_treatment mixed
_refine_ls_matrix_type full
_refine_ls_number_parameters 371
_refine_ls_number_reflns 4676
_refine_ls_number_restraints 0
_refine_ls_restrained_S_all 1.033
_refine_ls_R_factor_all 0.1177
_refine_ls_R_factor_gt 0.0651
_refine_ls_shift/su_max 0.001
_refine_ls_shift/su_mean 0.000
_refine_ls_structure_factor_coef Fsqd
_refine_ls_weighting_details 'calc w=1/[\s^2^(Fo^2^)+(0.0678P)^2^+0.2665P] where P=(Fo^2^+2Fc^2^)/3'
_refine_ls_weighting_scheme calc
_refine_ls_wR_factor_gt 0.1345
_refine_ls_wR_factor_ref 0.1605
_reflns_number_gt 2837
_reflns_number_total 4676
_reflns_threshold_expression >2sigma(I)
_cod_data_source_file c2ce26069g.txt
_cod_data_source_block shelxl_PXZ_4MBA
_cod_depositor_comments
;
The following automatic conversions were performed:

'_symmetry_cell_setting' value 'Triclinic' changed to 'triclinic'
according to
/usr/data/users/saulius/automatic-downloads/retrospective/RSC/lib/dictionaries/cif_core.dic
dictionary named 'cif_core.dic' version 2.4.2 from 2011-04-26.

Automatic conversion script
Id: cif_fix_values 2281 2013-09-26 08:29:07Z andrius 
;
_cod_original_sg_symbol_H-M P-1
_cod_database_code 7214868

loop_
_symmetry_equiv_pos_as_xyz
'x, y, z'
'-x, -y, -z'

loop_
_atom_site_label
_atom_site_type_symbol
_atom_site_fract_x
_atom_site_fract_y
_atom_site_fract_z
_atom_site_U_iso_or_equiv
_atom_site_adp_type
_atom_site_occupancy
_atom_site_symmetry_multiplicity
_atom_site_calc_flag
_atom_site_refinement_flags
H4 H -0.064(3) -0.389(3) 1.618(2) 0.018(8) Uiso 1 1 d .
H1 H -0.306(4) 0.004(4) 1.342(3) 0.034(9) Uiso 1 1 d .
H11 H 0.382(3) 0.382(3) 0.604(3) 0.023(8) Uiso 1 1 d .
H10 H 0.124(3) 0.408(3) 0.661(3) 0.025(8) Uiso 1 1 d .
H13 H 0.412(4) 0.098(4) 0.924(3) 0.052(11) Uiso 1 1 d .
H12 H 0.531(3) 0.220(3) 0.735(3) 0.022(8) Uiso 1 1 d .
H5 H 0.142(4) -0.007(4) 1.423(3) 0.051(11) Uiso 1 1 d .
H9 H 0.019(4) 0.278(3) 0.859(3) 0.028(9) Uiso 1 1 d .
H7 H 0.303(4) 0.003(4) 1.325(3) 0.048(11) Uiso 1 1 d .
H2 H -0.445(4) -0.122(3) 1.536(3) 0.039(10) Uiso 1 1 d .
H3 H -0.325(4) -0.319(3) 1.671(3) 0.034(9) Uiso 1 1 d .
H6 H 0.300(3) -0.133(3) 1.444(3) 0.030(9) Uiso 1 1 d .
H8 H 0.050(4) 0.104(4) 1.045(3) 0.039(10) Uiso 1 1 d .
H17 H 0.519(4) 0.459(4) 0.254(3) 0.043(10) Uiso 1 1 d .
H15 H 0.729(3) 0.689(3) -0.146(3) 0.026(8) Uiso 1 1 d .
H16 H 0.378(4) 0.632(4) 0.125(3) 0.046(11) Uiso 1 1 d .
H14 H 0.882(4) 0.516(3) -0.023(3) 0.034(9) Uiso 1 1 d .
H18 H 0.247(5) 0.880(5) -0.110(4) 0.077(15) Uiso 1 1 d .
S1 S 0.14999(8) -0.29019(8) 1.39709(7) 0.0259(2) Uani 1 1 d .
O2 O -0.0984(2) 0.0382(2) 1.16563(18) 0.0279(5) Uani 1 1 d .
O1 O 0.3617(2) -0.0062(2) 1.09129(17) 0.0266(5) Uani 1 1 d .
N1 N 0.3553(3) 0.1625(3) 0.8679(2) 0.0230(6) Uani 1 1 d .
O3 O 0.1609(2) -0.3629(2) 1.31839(18) 0.0292(5) Uani 1 1 d .
N3 N 0.2100(3) -0.1407(3) 1.3175(2) 0.0223(6) Uani 1 1 d .
O4 O 0.2223(2) -0.3604(2) 1.49602(18) 0.0322(6) Uani 1 1 d .
N2 N 0.1488(3) 0.1017(3) 1.0225(2) 0.0233(6) Uani 1 1 d .
C6 C -0.1068(3) -0.1153(3) 1.3666(3) 0.0232(7) Uani 1 1 d .
C8 C -0.0225(3) -0.0382(3) 1.2457(3) 0.0242(7) Uani 1 1 d .
C10 C 0.2077(3) 0.1773(3) 0.9078(3) 0.0247(7) Uani 1 1 d .
C13 C 0.3379(4) 0.3274(3) 0.6769(3) 0.0279(8) Uani 1 1 d .
C14 C 0.4213(4) 0.2353(3) 0.7552(3) 0.0261(7) Uani 1 1 d .
C3 C -0.2665(4) -0.2648(3) 1.5915(3) 0.0286(8) Uani 1 1 d .
C9 C 0.2253(3) 0.0113(3) 1.1109(3) 0.0236(7) Uani 1 1 d .
C1 C -0.2592(3) -0.0743(3) 1.4007(3) 0.0265(7) Uani 1 1 d .
C7 C 0.1305(3) -0.0536(3) 1.2237(2) 0.0231(7) Uani 1 1 d .
C11 C 0.1184(4) 0.2712(3) 0.8287(3) 0.0260(7) Uani 1 1 d .
C12 C 0.1833(4) 0.3446(3) 0.7147(3) 0.0264(7) Uani 1 1 d .
C15 C 0.2424(4) -0.0639(4) 1.3824(3) 0.0291(8) Uani 1 1 d .
C4 C -0.1156(3) -0.3078(3) 1.5593(3) 0.0278(7) Uani 1 1 d .
C5 C -0.0377(3) -0.2344(3) 1.4478(3) 0.0252(7) Uani 1 1 d .
C2 C -0.3368(4) -0.1487(3) 1.5120(3) 0.0287(8) Uani 1 1 d .
O5 O 0.4882(2) 0.8402(2) -0.21129(19) 0.0344(6) Uani 1 1 d .
O6 O 0.3037(2) 0.8152(2) -0.0501(2) 0.0325(6) Uani 1 1 d .
C21 C 0.5626(4) 0.5071(4) 0.1704(3) 0.0316(8) Uani 1 1 d .
C19 C 0.5353(4) 0.6787(3) -0.0220(3) 0.0266(7) Uani 1 1 d .
C17 C 0.7724(4) 0.5416(4) 0.0081(3) 0.0348(8) Uani 1 1 d .
C18 C 0.6851(4) 0.6447(4) -0.0656(3) 0.0309(8) Uani 1 1 d .
C23 C 0.4427(3) 0.7857(3) -0.1039(3) 0.0267(7) Uani 1 1 d .
C20 C 0.4740(4) 0.6090(4) 0.0973(3) 0.0298(8) Uani 1 1 d .
C16 C 0.7130(4) 0.4715(3) 0.1275(3) 0.0322(8) Uani 1 1 d .
C22 C 0.8080(4) 0.3579(4) 0.2082(3) 0.0445(10) Uani 1 1 d .
H22A H 0.7981 0.3797 0.2776 0.067 Uiso 1 1 calc R
H22B H 0.9095 0.3532 0.1664 0.067 Uiso 1 1 calc R
H22C H 0.7766 0.2688 0.2317 0.067 Uiso 1 1 calc R

loop_
_atom_site_aniso_label
_atom_site_aniso_U_11
_atom_site_aniso_U_22
_atom_site_aniso_U_33
_atom_site_aniso_U_23
_atom_site_aniso_U_13
_atom_site_aniso_U_12
S1 0.0249(4) 0.0232(4) 0.0221(4) -0.0020(3) -0.0007(3) -0.0064(3)
O2 0.0270(12) 0.0276(12) 0.0219(11) -0.0020(10) -0.0040(10) -0.0048(9)
O1 0.0231(11) 0.0286(12) 0.0225(11) -0.0034(9) -0.0021(9) -0.0071(9)
N1 0.0250(14) 0.0229(14) 0.0183(13) -0.0027(11) -0.0041(11) -0.0073(11)
O3 0.0304(12) 0.0255(12) 0.0288(12) -0.0110(10) -0.0001(10) -0.0046(10)
N3 0.0246(14) 0.0215(13) 0.0164(12) -0.0002(10) -0.0030(11) -0.0089(11)
O4 0.0325(13) 0.0305(13) 0.0226(11) 0.0039(10) -0.0067(10) -0.0077(10)
N2 0.0217(14) 0.0250(14) 0.0175(13) -0.0023(11) -0.0015(11) -0.0058(11)
C6 0.0274(17) 0.0212(15) 0.0188(15) -0.0064(13) 0.0010(13) -0.0083(13)
C8 0.0313(17) 0.0182(15) 0.0204(15) -0.0057(13) -0.0016(14) -0.0057(13)
C10 0.0261(17) 0.0225(16) 0.0242(16) -0.0081(13) -0.0013(14) -0.0070(13)
C13 0.0366(19) 0.0235(17) 0.0204(17) -0.0018(14) -0.0061(15) -0.0093(15)
C14 0.0272(18) 0.0240(16) 0.0251(17) -0.0077(14) 0.0018(14) -0.0107(14)
C3 0.0314(18) 0.0284(18) 0.0221(17) -0.0058(14) 0.0012(14) -0.0113(14)
C9 0.0277(17) 0.0219(16) 0.0201(15) -0.0049(13) -0.0034(14) -0.0082(13)
C1 0.0269(17) 0.0260(17) 0.0235(17) -0.0071(14) -0.0021(14) -0.0055(14)
C7 0.0251(16) 0.0250(16) 0.0160(15) -0.0035(13) -0.0032(13) -0.0059(13)
C11 0.0248(17) 0.0243(17) 0.0268(17) -0.0065(14) -0.0030(14) -0.0072(14)
C12 0.0308(18) 0.0231(16) 0.0250(17) -0.0051(14) -0.0085(15) -0.0066(14)
C15 0.0309(19) 0.0317(19) 0.0251(18) -0.0080(16) -0.0068(16) -0.0082(16)
C4 0.0255(17) 0.0266(17) 0.0249(17) -0.0056(14) 0.0011(14) -0.0068(14)
C5 0.0272(16) 0.0213(16) 0.0255(17) -0.0072(13) -0.0024(14) -0.0068(13)
C2 0.0235(17) 0.0308(18) 0.0296(18) -0.0102(15) -0.0010(14) -0.0066(14)
O5 0.0315(13) 0.0389(14) 0.0263(13) -0.0055(11) -0.0038(10) -0.0073(11)
O6 0.0260(12) 0.0394(14) 0.0275(13) -0.0111(11) -0.0047(11) -0.0002(10)
C21 0.037(2) 0.0341(19) 0.0265(18) -0.0089(16) -0.0074(16) -0.0118(16)
C19 0.0308(18) 0.0242(17) 0.0275(17) -0.0086(14) -0.0104(14) -0.0050(14)
C17 0.0297(19) 0.036(2) 0.039(2) -0.0152(17) -0.0086(17) -0.0016(16)
C18 0.0293(18) 0.038(2) 0.0246(18) -0.0104(16) -0.0008(15) -0.0108(15)
C23 0.0273(18) 0.0292(17) 0.0273(18) -0.0122(15) -0.0055(15) -0.0075(14)
C20 0.0267(18) 0.0303(18) 0.0322(19) -0.0095(15) -0.0052(16) -0.0080(15)
C16 0.042(2) 0.0233(17) 0.038(2) -0.0111(15) -0.0174(17) -0.0056(15)
C22 0.055(2) 0.033(2) 0.050(2) -0.0116(18) -0.026(2) -0.0022(18)

loop_
_atom_type_symbol
_atom_type_description
_atom_type_scat_dispersion_real
_atom_type_scat_dispersion_imag
_atom_type_scat_source
C C 0.0033 0.0016 'International Tables Vol C Tables 4.2.6.8 and 6.1.1.4'
H H 0.0000 0.0000 'International Tables Vol C Tables 4.2.6.8 and 6.1.1.4'
O O 0.0106 0.0060 'International Tables Vol C Tables 4.2.6.8 and 6.1.1.4'
S S 0.1246 0.1234 'International Tables Vol C Tables 4.2.6.8 and 6.1.1.4'
N N 0.0061 0.0033 'International Tables Vol C Tables 4.2.6.8 and 6.1.1.4'

loop_
_geom_angle_atom_site_label_1
_geom_angle_atom_site_label_2
_geom_angle_atom_site_label_3
_geom_angle
O3 S1 O4 118.70(14)
O3 S1 N3 108.16(13)
O4 S1 N3 108.56(13)
O3 S1 C5 108.25(15)
O4 S1 C5 110.01(14)
N3 S1 C5 101.83(14)
C10 N1 C14 122.9(3)
C10 N1 H13 116(2)
C14 N1 H13 121(2)
C7 N3 C15 115.0(2)
C7 N3 S1 112.90(19)
C15 N3 S1 117.2(2)
C10 N2 C9 127.2(3)
C10 N2 H8 119(2)
C9 N2 H8 114(2)
C1 C6 C5 117.8(3)
C1 C6 C8 120.6(3)
C5 C6 C8 121.5(3)
O2 C8 C7 123.3(3)
O2 C8 C6 116.8(3)
C7 C8 C6 119.8(3)
N1 C10 N2 119.8(3)
N1 C10 C11 118.4(3)
N2 C10 C11 121.8(3)
C14 C13 C12 118.8(3)
C14 C13 H11 120.0(19)
C12 C13 H11 121.0(19)
C13 C14 N1 120.1(3)
C13 C14 H12 123.1(17)
N1 C14 H12 116.8(17)
C4 C3 C2 119.6(3)
C4 C3 H3 120.3(18)
C2 C3 H3 120.1(18)
O1 C9 N2 121.1(3)
O1 C9 C7 125.1(3)
N2 C9 C7 113.8(3)
C2 C1 C6 120.1(3)
C2 C1 H1 123(2)
C6 C1 H1 117(2)
C8 C7 C9 125.5(3)
C8 C7 N3 120.8(2)
C9 C7 N3 113.7(2)
C12 C11 C10 119.4(3)
C12 C11 H9 124.7(19)
C10 C11 H9 115.9(19)
C11 C12 C13 120.5(3)
C11 C12 H10 119.8(18)
C13 C12 H10 119.7(18)
N3 C15 H5 112.7(19)
N3 C15 H7 107(2)
H5 C15 H7 108(3)
N3 C15 H6 108.6(18)
H5 C15 H6 111(3)
H7 C15 H6 109(3)
C5 C4 C3 119.3(3)
C5 C4 H4 120.9(16)
C3 C4 H4 119.7(16)
C4 C5 C6 121.9(3)
C4 C5 S1 121.8(2)
C6 C5 S1 116.2(2)
C1 C2 C3 121.4(3)
C1 C2 H2 120.6(19)
C3 C2 H2 118.0(19)
C23 O6 H18 109(3)
C20 C21 C16 121.3(3)
C20 C21 H17 119(2)
C16 C21 H17 119(2)
C18 C19 C20 119.3(3)
C18 C19 C23 119.3(3)
C20 C19 C23 121.3(3)
C18 C17 C16 121.1(3)
C18 C17 H14 120.8(18)
C16 C17 H14 118.2(18)
C17 C18 C19 120.3(3)
C17 C18 H15 118.4(19)
C19 C18 H15 121.2(19)
O5 C23 O6 122.7(3)
O5 C23 C19 123.8(3)
O6 C23 C19 113.5(3)
C21 C20 C19 119.9(3)
C21 C20 H16 121(2)
C19 C20 H16 119(2)
C21 C16 C17 118.1(3)
C21 C16 C22 120.7(3)
C17 C16 C22 121.2(3)
C16 C22 H22A 109.5
C16 C22 H22B 109.5
H22A C22 H22B 109.5
C16 C22 H22C 109.5
H22A C22 H22C 109.5
H22B C22 H22C 109.5

loop_
_geom_bond_atom_site_label_1
_geom_bond_atom_site_label_2
_geom_bond_distance
S1 O3 1.439(2)
S1 O4 1.439(2)
S1 N3 1.629(2)
S1 C5 1.754(3)
O2 C8 1.290(3)
O1 C9 1.235(3)
N1 C10 1.345(4)
N1 C14 1.358(4)
N1 H13 0.95(4)
N3 C7 1.451(4)
N3 C15 1.486(4)
N2 C10 1.364(4)
N2 C9 1.394(4)
N2 H8 0.91(3)
C6 C1 1.401(4)
C6 C5 1.411(4)
C6 C8 1.498(4)
C8 C7 1.389(4)
C10 C11 1.403(4)
C13 C14 1.357(4)
C13 C12 1.405(4)
C13 H11 0.91(3)
C14 H12 1.00(3)
C3 C4 1.389(4)
C3 C2 1.390(4)
C3 H3 1.01(3)
C9 C7 1.444(4)
C1 C2 1.388(4)
C1 H1 0.97(3)
C11 C12 1.367(4)
C11 H9 0.91(3)
C12 H10 0.94(3)
C15 H5 1.10(4)
C15 H7 0.95(4)
C15 H6 1.01(3)
C4 C5 1.388(4)
C4 H4 1.01(3)
C2 H2 0.99(3)
O5 C23 1.224(4)
O6 C23 1.326(4)
O6 H18 0.98(4)
C21 C20 1.383(5)
C21 C16 1.393(5)
C21 H17 0.98(3)
C19 C18 1.386(4)
C19 C20 1.396(4)
C19 C23 1.485(4)
C17 C18 1.383(5)
C17 C16 1.394(5)
C17 H14 1.02(3)
C18 H15 0.94(3)
C20 H16 0.89(4)
C16 C22 1.513(4)
C22 H22A 0.9600
C22 H22B 0.9600
C22 H22C 0.9600
